data_7236510
loop_
_publ_author_name
'Mandal, Bitapi'
'Singha, Soumen'
'Dey, Sanjoy Kumar'
'Mazumdar, Swagata'
'Kumar, Sanjay'
'Karmakar, Parimal'
'Das, Saurabh'

_publ_section_title
;
 CuII complex of emodin with improved anticancer activity as demonstrated
 by its performance on HeLa and Hep G2 cells
;
_journal_issue 66
_journal_name_full 'RSC Advances'
_journal_page_first 41403
_journal_paper_doi 10.1039/C7RA06696A
_journal_volume 7
_journal_year 2017
_chemical_formula_moiety 'C30 H18 Cu O10'
_chemical_formula_sum 'C30 H18 Cu O10'
_chemical_formula_weight 602.01
_space_group_IT_number 2
_space_group_name_Hall '-P 1'
_space_group_name_H-M_alt 'P -1'
_symmetry_cell_setting triclinic
_symmetry_space_group_name_Hall '-P 1'
_symmetry_space_group_name_H-M 'P -1'
_audit_creation_date 2016-11-09T12:07
_audit_creation_method 'from EXP file using GSAS2CIF'
_audit_update_record
;
2017-04-14 deposited with the CCDC.
2017-08-08 downloaded from the CCDC.
;
_cell_angle_alpha 93.01
_cell_angle_beta 100.75
_cell_angle_gamma 73.93
_cell_formula_units_Z 2
_cell_length_a 14.394
_cell_length_b 11.986
_cell_length_c 7.044
_cell_measurement_temperature 293
_cell_volume 1147.294
_computing_structure_refinement GSAS
_diffrn_ambient_temperature 293
_diffrn_measurement_device_type 'Bruker D8 Advanced diffractometer'
_diffrn_radiation_probe x-ray
_exptl_absorpt_correction_T_max 1.00000
_exptl_absorpt_correction_T_min 1.00000
_exptl_absorpt_process_details
;   GSAS Absorption/surface roughness correction: function number 0
 No correction is applied.
;
_pd_block_id 2016-11-09T12:07|BT|bt|bruker
_pd_calc_method 'Rietveld Refinement'
_pd_instr_location ' ?'
_pd_meas_2theta_range_inc 0.02
_pd_meas_2theta_range_max 49.9805
_pd_meas_2theta_range_min 4.0005
_pd_meas_number_of_points 2300
_pd_phase_name 'Cu_Emodin complex'
_pd_proc_2theta_range_inc 0.02
_pd_proc_2theta_range_max 49.98057
_pd_proc_2theta_range_min 4.00057
_pd_proc_info_datetime 2016-11-09T12:07:22
_pd_proc_info_excluded_regions ' ?'
_pd_proc_ls_background_function
;   GSAS Background function number 1 with 36 terms.
 Shifted Chebyshev function of 1st kind
      1:    1900.89     2:   -1247.94     3:    581.724     4:   -391.392    
      5:    278.720     6:    109.928     7:   -428.570     8:    338.524    
      9:   -92.6923    10:    129.627    11:   -108.086    12:   -61.2382    
     13:    231.281    14:   -170.794    15:    18.8359    16:   -79.4986    
     17:    81.1517    18:    4.65875    19:   -177.043    20:    137.066    
     21:   -14.4034    22:    59.2608    23:   -49.0751    24:   -1.49504    
     25:    98.2928    26:   -46.8627    27:   -40.8502    28:   -53.3582    
     29:    66.9985    30:    14.7217    31:   -41.8940    32:    17.9850    
     33:    36.6063    34:    6.36096    35:   -81.7974    36:    61.4381    
;
_pd_proc_ls_peak_cutoff 0.00100
_pd_proc_ls_profile_function
;
 CW Profile function number 3 with  19 terms
 Pseudovoigt profile coefficients as parameterized in
 P. Thompson, D.E. Cox & J.B. Hastings (1987). J. Appl. Cryst.,20,79-83.
 Asymmetry correction of L.W. Finger, D.E. Cox & A. P. Jephcoat (1994).
 J. Appl. Cryst.,27,892-900.
 #1(GU)   = 8592.400 #2(GV)   = -695.913 #3(GW)   =  245.802
 #4(GP)   =    0.000 #5(LX)   =    0.111 #6(LY)   =    0.000
 #7(S/L)  =   0.0038 #8(H/L)  =   0.0329
 #9(trns) =     1.53 #10(shft)=  -2.6032
 #11(stec)=     0.00 #12(ptec)=     0.00 #13(sfec)=     0.00
 #14(L11) =    0.794 #15(L22) =    1.451 #16(L33) =   11.532
 #17(L12) =   -0.636 #18(L13) =   -3.330 #19(L23) =    2.641
 Peak tails are ignored  where the intensity is below 0.0010 times the peak
   Aniso. broadening axis   0.0   0.0   1.0
;
_pd_proc_ls_prof_R_factor 0.0345
_pd_proc_ls_prof_wR_expected 0.0210
_pd_proc_ls_prof_wR_factor 0.0463
_pd_proc_number_of_points 2300
_pd_spec_mounting ' ?'
_refine_ls_goodness_of_fit_all 2.20
_refine_ls_matrix_type full
_refine_ls_number_parameters 1
_refine_ls_number_restraints 0
_refine_ls_R_Fsqd_factor 0.54036
_refine_ls_shift/su_max 0.00
_refine_ls_shift/su_mean 0.00
_reflns_d_resolution_high 1.830
_reflns_d_resolution_low 13.608
_reflns_limit_h_max 8
_reflns_limit_h_min 0
_reflns_limit_k_max 6
_reflns_limit_k_min -6
_reflns_limit_l_max 3
_reflns_limit_l_min -3
_reflns_number_total 589
_cod_data_source_file c7ra06696a2.cif
_cod_data_source_block BT_publ
_cod_depositor_comments
;
The following automatic conversions were performed:

data item '_geom_angle_publ_flag' value 'N' was changed to 'n' in
accordance with the
/home/saulius/struct/COD-crude-data/automatic-downloads/DataCite-retrospective/RSC/depositions/lib/dictionaries/cif_core.dic
dictionary named 'cif_core.dic' version 2.4.2 last updated on
2011-04-26 (6 times).

data item '_geom_bond_publ_flag' value 'N' was changed to 'n' in
accordance with the
/home/saulius/struct/COD-crude-data/automatic-downloads/DataCite-retrospective/RSC/depositions/lib/dictionaries/cif_core.dic
dictionary named 'cif_core.dic' version 2.4.2 last updated on
2011-04-26 (23 times).

Automatic conversion script
Id: cif_fix_values 6909 2019-04-08 15:41:33Z antanas 
;
_cod_original_cell_volume 1147.29395
_cod_original_sg_symbol_Hall 'P -1'
_cod_database_code 7236510
_gsas_exptl_extinct_corr_t_min 1.00000
_gsas_exptl_extinct_corr_t_max 1.00000

loop_
_symmetry_equiv_pos_site_id
_symmetry_equiv_pos_as_xyz
1 +x,+y,+z
-1 -x,-y,-z

loop_
_atom_site_type_symbol
_atom_site_label
_atom_site_fract_x
_atom_site_fract_y
_atom_site_fract_z
_atom_site_occupancy
_atom_site_thermal_displace_type
_atom_site_U_iso_or_equiv
_atom_site_symmetry_multiplicity
C C1 0.89385 0.12336 0.93167 1.0 Uiso 0.04 2
C C2 0.85808 0.05238 1.03454 1.0 Uiso 0.04 2
C C3 0.96731 0.17312 1.02588 1.0 Uiso 0.04 2
C C4 0.89596 0.03109 1.23138 1.0 Uiso 0.04 2
C C5 1.00503 0.15207 1.22288 1.0 Uiso 0.04 2
C C6 0.96944 0.08086 1.32554 1.0 Uiso 0.04 2
C C7 0.78285 0.09488 0.64127 1.0 Uiso 0.04 2
C C8 0.7475 0.02417 0.745 1.0 Uiso 0.04 2
C C9 0.85596 0.14504 0.7348 1.0 Uiso 0.04 2
C C10 0.78468 0.00234 0.94112 1.0 Uiso 0.04 2
C C11 0.67135 0.06482 0.35241 1.0 Uiso 0.04 2
C C12 0.63623 -0.00591 0.45732 1.0 Uiso 0.04 2
C C13 0.74469 0.11539 0.44436 1.0 Uiso 0.04 2
C C14 0.6747 -0.02674 0.65439 1.0 Uiso 0.04 2
O O15 0.86325 -0.03383 1.32523 1.0 Uiso 0.04 2
O O16 0.7579 -0.05726 1.03822 1.0 Uiso 0.04 2
O O17 0.6424 -0.08781 0.7384 1.0 Uiso 0.04 2
C C18 1.07533 0.19984 1.31288 1.0 Uiso 0.04 2
O O19 0.63675 0.08329 0.17509 1.0 Uiso 0.04 2
O O20 0.88466 0.2031 0.65079 1.0 Uiso 0.04 2
Cu Cu21 0.67015 -0.13376 0.98173 1.0 Uiso 0.04 2
O O22 0.70382 -0.18772 1.22066 1.0 Uiso 0.04 2
O O23 0.58017 -0.20664 0.92696 1.0 Uiso 0.04 2
C C24 0.59747 -0.29793 1.21512 1.0 Uiso 0.04 2
C C25 0.5644 -0.3717 1.31736 1.0 Uiso 0.04 2
C C26 0.67314 -0.25093 1.30357 1.0 Uiso 0.04 2
C C27 0.60762 -0.39906 1.51047 1.0 Uiso 0.04 2
C C28 0.71663 -0.27855 1.49684 1.0 Uiso 0.04 2
C C29 0.68373 -0.35225 1.60027 1.0 Uiso 0.04 2
C C30 0.47881 -0.31533 0.9317 1.0 Uiso 0.04 2
C C31 0.44532 -0.38943 1.03297 1.0 Uiso 0.04 2
C C32 0.55524 -0.26932 1.02278 1.0 Uiso 0.04 2
C C33 0.48812 -0.41771 1.22621 1.0 Uiso 0.04 2
C C34 0.35939 -0.33304 0.64688 1.0 Uiso 0.04 2
C C35 0.32584 -0.40698 0.74789 1.0 Uiso 0.04 2
C C36 0.43586 -0.28732 0.73865 1.0 Uiso 0.04 2
C C37 0.36884 -0.43514 0.94095 1.0 Uiso 0.04 2
O O38 0.7232 -0.37714 1.77552 1.0 Uiso 0.04 2
C C39 0.25256 -0.45051 0.65981 1.0 Uiso 0.04 2
O O40 0.46661 -0.21988 0.64599 1.0 Uiso 0.04 2
O O41 0.46095 -0.47791 1.30904 1.0 Uiso 0.04 2
H H42 0.99106 0.22021 0.9575 1.0 Uiso 0.06 2
H H43 0.99464 0.06661 1.45638 1.0 Uiso 0.06 2
H H44 0.58726 -0.0391 0.39597 1.0 Uiso 0.06 2
H H45 0.76796 0.16243 0.37487 1.0 Uiso 0.06 2
H H46 0.82029 -0.05974 1.26045 1.0 Uiso 0.06 2
H H47 1.03648 0.26407 1.3759 1.0 Uiso 0.06 2
H H48 1.08023 0.23198 1.19423 1.0 Uiso 0.06 2
H H49 1.13372 0.1568 1.39606 1.0 Uiso 0.06 2
H H50 0.66076 0.12562 0.12356 1.0 Uiso 0.06 2
H H51 0.58587 -0.44815 1.57889 1.0 Uiso 0.06 2
H H52 0.76746 -0.24791 1.55665 1.0 Uiso 0.06 2
H H53 0.33086 -0.31424 0.51859 1.0 Uiso 0.06 2
H H54 0.34659 -0.48427 1.00824 1.0 Uiso 0.06 2
H H55 0.70029 -0.42097 1.82623 1.0 Uiso 0.06 2
H H56 0.2054 -0.40381 0.73187 1.0 Uiso 0.06 2
H H57 0.27092 -0.46332 0.53458 1.0 Uiso 0.06 2
H H58 0.22808 -0.51778 0.64953 1.0 Uiso 0.06 2
H H59 0.51151 -0.19659 0.70913 1.0 Uiso 0.06 2

loop_
_atom_type_symbol
_atom_type_number_in_cell
_atom_type_scat_dispersion_real
_atom_type_scat_dispersion_imag
_atom_type_scat_Cromer_Mann_a1
_atom_type_scat_Cromer_Mann_a2
_atom_type_scat_Cromer_Mann_a3
_atom_type_scat_Cromer_Mann_a4
_atom_type_scat_Cromer_Mann_b1
_atom_type_scat_Cromer_Mann_b2
_atom_type_scat_Cromer_Mann_b3
_atom_type_scat_Cromer_Mann_b4
_atom_type_scat_Cromer_Mann_c
_atom_type_scat_source
C 60.0 0.000 0.000 2.31000 20.8439 1.02000 10.2075 1.58860 0.56870 0.86500 51.6512 0.21560 International_Tables_Vol_C
O 20.0 0.000 0.000 3.04850 13.2771 2.28680 5.70110 1.54630 0.32390 0.86700 32.9089 0.25080 International_Tables_Vol_C
Cu 2.0 0.000 0.000 13.3380 3.58280 7.16760 0.24700 5.61580 11.3966 1.67350 64.8126 1.19100 International_Tables_Vol_C
H 36.0 0.000 0.000 0.49300 10.5109 0.32291 26.1257 0.14019 3.14236 0.04081 57.7997 0.00304 International_Tables_Vol_C

loop_
_diffrn_radiation_wavelength
_diffrn_radiation_wavelength_wt
_diffrn_radiation_type
_diffrn_radiation_wavelength_id
1.540600 1.000 CuK\a~1~ 1
1.544400 0.500 CuK\a~2~ 2

loop_
_geom_angle_atom_site_label_1
_geom_angle_atom_site_label_2
_geom_angle_atom_site_label_3
_geom_angle
_geom_angle_site_symmetry_1
_geom_angle_site_symmetry_3
_geom_angle_publ_flag
C2 C1 C3 119.9031 1_555 1_555 n
C2 C1 C9 120.1218 1_555 1_555 n
C3 C1 C9 119.9746 1_555 1_555 n
C1 C2 C4 119.9766 1_555 1_555 n
C1 C2 C10 120.1649 1_555 1_555 n
C4 C2 C10 119.8583 1_555 1_555 n

loop_
_geom_bond_atom_site_label_1
_geom_bond_atom_site_label_2
_geom_bond_distance
_geom_bond_site_symmetry_2
_geom_bond_publ_flag
C1 C2 1.40014 1_555 n
C1 C3 1.39999 1_555 n
C1 C9 1.40189 1_555 n
C1 O20 2.20828 1_555 n
C2 C1 1.40014 1_555 n
C2 C4 1.40107 1_555 n
C2 C10 1.39965 1_555 n
C2 O16 2.20763 1_555 n
C3 C1 1.39999 1_555 n
C3 C5 1.4014 1_555 n
C4 C2 1.40107 1_555 n
C4 C6 1.40018 1_555 n
C4 O15 1.27951 1_555 n
C5 C3 1.4014 1_555 n
C5 C6 1.39962 1_555 n
C5 C18 1.34053 1_555 n
C6 C4 1.40018 1_555 n
C6 C5 1.39962 1_555 n
C6 H43 0.93149 1_555 n
C7 C8 1.3977 1_555 n
C7 C9 1.39749 1_555 n
C7 C13 1.40101 1_555 n
C7 O20 2.20026 1_555 n

loop_
_gsas_i100_meas
100.00
49.78
68.33
34.01
4.23
2.14
30.85
15.30
3.72
1.84
3.28
1.62
0.00
0.00
0.55
0.26
0.00
0.00
15.18
0.01
7.62
0.01
0.00
0.00
0.00
0.54
0.00
0.27
6.04
3.00
1.88
0.94
0.00
0.00
1.43
0.71
23.84
11.91
0.07
0.04
0.00
0.00
0.19
0.09
11.31
0.00
5.63
0.00
5.44
2.72
3.96
1.96
0.00
0.00
0.02
0.01
0.02
1.79
0.61
0.01
0.89
0.30
6.41
3.19
0.00
0.00
0.00
0.00
0.00
0.00
6.44
3.23
0.00
0.00
0.00
0.00
6.24
3.07
8.52
0.00
4.19
0.00
0.17
0.00
0.08
0.00
0.08
0.04
0.00
0.00
7.73
3.83
0.04
0.02
2.15
1.10
0.26
2.47
0.13
1.28
1.64
0.89
0.00
0.00
4.19
2.15
0.16
1.10
0.08
0.53
0.07
0.00
0.03
0.00
0.00
0.00
0.47
0.25
0.91
0.48
0.48
0.00
8.82
0.27
0.00
4.49
0.24
0.00
0.11
0.00
3.66
0.00
1.73
0.00
0.00
0.00
0.00
3.85
0.00
0.01
1.78
0.00
1.12
0.52
17.12
7.25
0.00
0.00
0.00
0.00
0.16
0.04
0.16
0.03
0.04
0.00
0.00
0.00
0.11
0.00
0.07
1.22
0.00
0.67
3.42
1.87
0.01
0.00
0.00
0.00
0.00
0.00
1.72
0.01
0.80
0.83
0.00
0.39
0.00
0.00
0.29
0.15
1.07
0.62
0.05
0.71
0.03
0.40
1.57
0.00
0.84
0.70
0.00
0.00
0.39
0.00
0.08
0.04
0.00
0.00
0.73
0.05
0.34
0.02
0.00
0.12
0.18
0.00
0.05
0.08
0.39
0.17
0.00
0.00
0.00
2.22
0.00
0.94
0.41
0.19
0.00
0.35
0.00
0.17
0.02
0.00
0.25
0.64
0.09
0.01
0.00
0.14
0.34
0.05
0.05
0.00
0.03
0.00
0.03
0.02
1.40
0.00
0.86
0.00
0.11
0.06
0.00
0.21
0.00
0.11
0.37
0.19
0.33
0.16
0.00
0.00
0.03
0.00
0.01
0.42
0.20
0.00
0.19
0.00
0.09
0.34
0.00
0.15
0.01
0.00
0.00
0.00
0.02
0.00
4.91
0.01
0.00
2.54
0.00
2.36
0.00
1.30
5.45
2.81
0.00
0.02
0.06
0.00
0.00
0.01
0.03
1.18
0.00
0.59
0.36
0.18
0.11
1.76
0.05
0.77
0.00
0.00
0.10
0.00
0.00
0.05
0.00
0.00
0.00
0.00
4.27
0.00
2.12
0.00
0.00
0.10
0.55
0.00
0.05
0.26
0.00
0.00
0.00
0.00
0.00
0.00
0.00
0.00
0.00
0.00
0.58
0.14
0.36
0.19
0.02
0.50
0.27
0.07
0.17
0.09
0.01
0.24
0.00
0.00
1.39
0.76
0.72
0.39
2.44
0.00
0.01
1.28
0.13
0.00
0.01
0.07
6.03
0.00
3.08
0.00
0.89
0.00
0.45
0.00
0.00
0.00
0.02
0.00
0.00
0.00
0.01
0.00
0.00
0.00
0.04
0.02
0.00
2.10
0.00
0.75
0.00
1.07
0.00
0.02
0.38
0.00
0.01
0.00
0.00
0.32
0.00
0.00
0.16
0.00
0.02
1.94
0.03
0.01
0.91
0.02
0.01
0.00
0.00
0.00
0.04
0.06
0.02
0.03
0.00
0.22
0.00
0.00
0.00
0.07
0.04
0.00
0.00
0.00
0.00
0.00
0.00
0.00
0.00
1.84
0.92
0.20
0.05
0.00
0.00
0.10
0.03
0.02
0.00
0.00
0.00
0.02
3.62
0.00
1.74
0.19
0.02
0.09
0.01
0.00
0.20
0.00
0.00
0.10
0.00
0.00
1.01
0.00
0.48
0.51
5.37
2.37
0.26
2.76
0.00
1.23
0.00
0.00
0.00
0.00
0.00
0.16
0.00
0.08
0.00
0.00
3.39
0.01
0.00
0.20
1.72
0.00
0.10
0.00
0.29
0.01
0.00
0.15
0.01
0.38
0.00
0.00
0.19
0.00
0.39
0.00
0.00
0.00
0.19
0.00
0.00
0.00
0.00
0.52
0.00
0.68
0.00
0.26
0.00
0.34
0.00
0.00
0.00
0.29
0.00
0.01
0.14
0.00
0.00
0.00
0.05
0.01
0.00
0.00
0.00
0.02
0.00
0.00
0.00
0.00
0.00
0.51
0.00
0.51
0.00
1.15
0.26
0.00
0.26
0.57
3.09
0.00
0.00
0.00
1.53
0.00
8.14
0.20
0.00
0.00
4.10
0.10
0.00
0.03
0.00
0.00
0.74
0.01
0.00
0.00
0.00
0.00
0.37
0.00
0.00
0.00
0.19
0.00
0.64
0.00
0.00
0.10
0.33
0.00
0.00
0.00
0.00
0.00
0.00
0.00
0.00
0.00
0.00
0.00
0.09
0.00
0.04
0.00
0.00
0.00
0.00
0.00
0.00
0.00
0.00
